data_4319419
loop_
_publ_author_name
'Rodolphe Cl\'erac'
'F. Albert Cotton'
'Stephen P. Jeffery'
'Carlos A. Murillo'
'Xiaoping Wang'

_publ_section_title
;
 Compounds with Symmetrical Tricobalt Chains Wrapped by Dipyridylamide
 Ligands and Cyanide or Isothiocyanate Ions as Terminal Ligands
;
_journal_name_full 'Inorganic Chemistry'
_journal_page_first 1265
_journal_page_last 1270
_journal_paper_doi 10.1021/ic001069a
_journal_volume 40
_journal_year 2001
_chemical_compound_source synthesis
_chemical_formula_structural Co3(dpa)4(NCNCN)2.2CH2Cl2
_chemical_formula_sum 'C46 H36 Cl4 Co3 N18'
_chemical_formula_weight 1159.52
_chemical_name_systematic
; 
 ? 
;
_space_group_IT_number 14
_symmetry_cell_setting monoclinic
_symmetry_space_group_name_Hall '-P 2ybc'
_symmetry_space_group_name_H-M 'P 1 21/c 1'
_atom_sites_solution_hydrogens geom
_atom_sites_solution_primary direct
_atom_sites_solution_secondary difmap
_audit_creation_method SHELXL
_cell_angle_alpha 90.00
_cell_angle_beta 105.08(1)
_cell_angle_gamma 90.00
_cell_formula_units_Z 4
_cell_length_a 18.582(5)
_cell_length_b 13.632(2)
_cell_length_c 19.622(2)
_cell_measurement_reflns_used 250
_cell_measurement_temperature 213(2)
_cell_measurement_theta_max 20.8
_cell_measurement_theta_min 9.05
_cell_volume 4799.3(16)
_computing_cell_refinement MADNES
_computing_data_collection MADNES
_computing_data_reduction PROCOR
_computing_structure_refinement 'SHELXL-93 (Sheldrick, 1993)'
_computing_structure_solution 'SHELXS-86 (Sheldrick, 1990)'
_diffrn_ambient_temperature 213(2)
_diffrn_measurement_device 'Nonius FAST area detector'
_diffrn_measurement_method 'Ellipsoid-mask fitting'
_diffrn_radiation_monochromator graphite
_diffrn_radiation_source 'fine-focus sealed tube'
_diffrn_radiation_type MoK\a
_diffrn_radiation_wavelength 0.71073
_diffrn_reflns_av_R_equivalents 0.0725
_diffrn_reflns_av_sigmaI/netI 0.0445
_diffrn_reflns_limit_h_max 22
_diffrn_reflns_limit_h_min -22
_diffrn_reflns_limit_k_max 16
_diffrn_reflns_limit_k_min -16
_diffrn_reflns_limit_l_max 21
_diffrn_reflns_limit_l_min -23
_diffrn_reflns_number 29471
_diffrn_reflns_theta_max 25.39
_diffrn_reflns_theta_min 2.15
_diffrn_standards_number 'None (area detector data)'
_exptl_absorpt_coefficient_mu 1.304
_exptl_absorpt_correction_type none
_exptl_crystal_colour brown
_exptl_crystal_density_diffrn 1.605
_exptl_crystal_density_meas ?
_exptl_crystal_description plate
_exptl_crystal_F_000 2348
_exptl_crystal_size_max 0.30
_exptl_crystal_size_mid 0.24
_exptl_crystal_size_min 0.21
_refine_diff_density_max 0.767
_refine_diff_density_min -0.761
_refine_diff_density_rms 0.096
_refine_ls_extinction_method none
_refine_ls_goodness_of_fit_all 1.081
_refine_ls_goodness_of_fit_obs 1.087
_refine_ls_hydrogen_treatment noref
_refine_ls_matrix_type full
_refine_ls_number_parameters 640
_refine_ls_number_reflns 8590
_refine_ls_number_restraints 0
_refine_ls_restrained_S_all 1.092
_refine_ls_restrained_S_obs 1.087
_refine_ls_R_factor_all 0.0626
_refine_ls_R_factor_obs 0.0522
_refine_ls_shift/esd_max 0.001
_refine_ls_shift/esd_mean 0.000
_refine_ls_structure_factor_coef Fsqd
_refine_ls_weighting_details 'w=1/[\s^2^(Fo^2^)+(0.0632P)^2^+8.7935P] where P=(Fo^2^+2Fc^2^)/3'
_refine_ls_weighting_scheme calc
_refine_ls_wR_factor_all 0.1408
_refine_ls_wR_factor_obs 0.1282
_reflns_number_observed 7292
_reflns_number_total 8596
_reflns_observed_criterion >2sigma(I)
_cod_data_source_file ic001069a_5.cif
_cod_data_source_block 7.2CH2Cl2
_cod_depositor_comments
;
The following automatic conversions were performed:

'_exptl_crystal_density_meas' value 'not measured' was changed to '?'
- the value is perceived as not measured.

Automatic conversion script
Id: cif_fix_values 3008 2015-01-20 13:52:24Z robertas 

The following automatic conversions were performed:

'_refine_ls_weighting_scheme' value 'calc
w=1/[\s^2^(Fo^2^)+(0.0632P)^2^+8.7935P] where P=(Fo^2^+2Fc^2^)/3' was
changed to 'calc'. New tag '_refine_ls_weighting_details' was
created. The value of the new tag was set to
'w=1/[\s^2^(Fo^2^)+(0.0632P)^2^+8.7935P] where P=(Fo^2^+2Fc^2^)/3'.

Automatic conversion script
Id: cif_fix_values 3143 2015-03-26 13:38:13Z robertas 
;
_cod_original_cell_volume 4799(2)
_cod_database_code 4319419

loop_
_symmetry_equiv_pos_as_xyz
'x, y, z'
'-x, y+1/2, -z+1/2'
'-x, -y, -z'
'x, -y-1/2, z-1/2'

loop_
_atom_site_aniso_label
_atom_site_aniso_U_11
_atom_site_aniso_U_22
_atom_site_aniso_U_33
_atom_site_aniso_U_23
_atom_site_aniso_U_13
_atom_site_aniso_U_12
Co1 0.0198(2) 0.0232(2) 0.0328(3) 0.0004(2) 0.0088(2) 0.0005(2)
Co2 0.0196(2) 0.0204(2) 0.0311(3) 0.0004(2) 0.0083(2) -0.0013(2)
Co3 0.0203(2) 0.0230(2) 0.0357(3) -0.0010(2) 0.0099(2) -0.0014(2)
N1 0.0226(14) 0.0283(15) 0.036(2) -0.0015(12) 0.0086(12) -0.0022(11)
N2 0.0203(13) 0.0239(14) 0.0342(15) -0.0001(11) 0.0083(11) 0.0013(11)
N3 0.0236(14) 0.0262(14) 0.036(2) 0.0006(11) 0.0115(12) -0.0011(11)
N4 0.0269(14) 0.0247(14) 0.0326(15) -0.0002(11) 0.0076(12) 0.0043(11)
N5 0.0283(15) 0.0241(14) 0.0317(15) 0.0022(11) 0.0103(12) -0.0006(11)
N6 0.030(2) 0.0275(15) 0.040(2) -0.0012(12) 0.0167(13) 0.0005(12)
N7 0.0240(14) 0.0251(14) 0.036(2) 0.0028(12) 0.0099(12) 0.0036(11)
N8 0.0217(13) 0.0221(13) 0.0350(15) 0.0016(11) 0.0106(11) -0.0010(10)
N9 0.0260(14) 0.0248(14) 0.038(2) 0.0000(12) 0.0126(12) -0.0038(11)
N10 0.0215(13) 0.0219(13) 0.039(2) -0.0007(11) 0.0110(12) 0.0003(11)
N11 0.0264(14) 0.0220(13) 0.0317(15) 0.0016(11) 0.0091(12) -0.0030(11)
N12 0.0256(15) 0.0261(15) 0.037(2) -0.0033(12) 0.0114(12) -0.0006(11)
N13 0.027(2) 0.037(2) 0.038(2) -0.0008(13) 0.0125(13) -0.0049(13)
N14 0.024(2) 0.062(2) 0.040(2) -0.003(2) 0.0031(14) 0.0009(15)
N15 0.036(2) 0.052(2) 0.074(3) 0.009(2) 0.021(2) 0.008(2)
N16 0.029(2) 0.034(2) 0.047(2) -0.0033(14) 0.0115(14) -0.0068(13)
N17 0.029(2) 0.053(2) 0.061(2) 0.007(2) 0.009(2) -0.014(2)
N18 0.031(2) 0.119(4) 0.089(3) 0.029(3) 0.021(2) 0.009(2)
C1 0.028(2) 0.046(2) 0.043(2) -0.006(2) 0.005(2) 0.001(2)
C2 0.035(2) 0.066(3) 0.044(2) -0.022(2) 0.005(2) -0.003(2)
C3 0.040(2) 0.042(2) 0.054(2) -0.017(2) 0.019(2) -0.002(2)
C4 0.032(2) 0.033(2) 0.042(2) -0.005(2) 0.016(2) 0.0004(15)
C5 0.025(2) 0.024(2) 0.039(2) 0.0022(14) 0.0136(14) -0.0011(13)
C6 0.025(2) 0.024(2) 0.035(2) -0.0024(13) 0.0114(14) 0.0016(13)
C7 0.036(2) 0.027(2) 0.042(2) 0.0006(15) 0.009(2) -0.0019(15)
C8 0.051(2) 0.025(2) 0.051(2) 0.007(2) 0.013(2) 0.006(2)
C9 0.036(2) 0.037(2) 0.052(2) 0.008(2) 0.004(2) 0.008(2)
C10 0.023(2) 0.033(2) 0.044(2) 0.004(2) 0.0097(15) 0.0031(14)
C11 0.028(2) 0.035(2) 0.041(2) 0.001(2) 0.006(2) 0.0045(15)
C12 0.043(2) 0.038(2) 0.040(2) 0.007(2) 0.004(2) 0.009(2)
C13 0.055(2) 0.038(2) 0.034(2) 0.009(2) 0.012(2) 0.003(2)
C14 0.038(2) 0.037(2) 0.038(2) 0.004(2) 0.015(2) 0.001(2)
C15 0.030(2) 0.027(2) 0.028(2) -0.0042(13) 0.0095(14) 0.0006(14)
C16 0.027(2) 0.024(2) 0.036(2) -0.0027(13) 0.0145(14) -0.0043(13)
C17 0.044(2) 0.042(2) 0.037(2) -0.006(2) 0.015(2) 0.002(2)
C18 0.049(2) 0.056(3) 0.045(2) -0.014(2) 0.028(2) -0.001(2)
C19 0.035(2) 0.052(2) 0.061(3) -0.010(2) 0.026(2) 0.005(2)
C20 0.027(2) 0.045(2) 0.052(2) -0.003(2) 0.021(2) 0.005(2)
C21 0.026(2) 0.038(2) 0.039(2) 0.000(2) 0.0127(15) 0.0025(15)
C22 0.039(2) 0.041(2) 0.048(2) 0.001(2) 0.022(2) 0.006(2)
C23 0.055(3) 0.036(2) 0.049(2) -0.007(2) 0.029(2) 0.004(2)
C24 0.042(2) 0.029(2) 0.043(2) -0.004(2) 0.016(2) -0.005(2)
C25 0.024(2) 0.026(2) 0.034(2) 0.0048(13) 0.0095(14) 0.0047(13)
C26 0.029(2) 0.024(2) 0.031(2) -0.0034(13) 0.0099(14) -0.0030(13)
C27 0.036(2) 0.028(2) 0.043(2) 0.0008(15) 0.019(2) 0.0002(15)
C28 0.053(2) 0.022(2) 0.056(2) -0.001(2) 0.021(2) -0.006(2)
C29 0.045(2) 0.034(2) 0.062(3) 0.001(2) 0.025(2) -0.011(2)
C30 0.033(2) 0.033(2) 0.049(2) 0.001(2) 0.016(2) -0.008(2)
C31 0.025(2) 0.029(2) 0.047(2) -0.0052(15) 0.013(2) -0.0035(14)
C32 0.037(2) 0.030(2) 0.060(3) 0.001(2) 0.016(2) -0.014(2)
C33 0.050(2) 0.034(2) 0.049(2) 0.010(2) 0.017(2) -0.011(2)
C34 0.037(2) 0.036(2) 0.041(2) 0.006(2) 0.004(2) -0.006(2)
C35 0.023(2) 0.023(2) 0.037(2) -0.0006(13) 0.0119(14) -0.0018(13)
C36 0.022(2) 0.022(2) 0.036(2) -0.0002(13) 0.0107(14) -0.0027(12)
C37 0.033(2) 0.036(2) 0.043(2) -0.007(2) 0.019(2) -0.009(2)
C38 0.054(3) 0.050(2) 0.040(2) -0.014(2) 0.017(2) -0.012(2)
C39 0.039(2) 0.054(3) 0.046(2) -0.018(2) 0.010(2) -0.014(2)
C40 0.029(2) 0.041(2) 0.046(2) -0.011(2) 0.011(2) -0.011(2)
C41 0.028(2) 0.030(2) 0.030(2) 0.0004(14) 0.0073(14) -0.0001(14)
C42 0.024(2) 0.034(2) 0.049(2) 0.006(2) 0.005(2) -0.0010(15)
C43 0.027(2) 0.031(2) 0.039(2) -0.0062(15) 0.0133(15) -0.0033(14)
C44 0.027(2) 0.061(3) 0.056(3) -0.002(2) 0.018(2) -0.010(2)
C45 0.037(2) 0.082(4) 0.062(3) 0.007(3) 0.019(2) 0.013(2)
C46 0.051(3) 0.057(3) 0.065(3) -0.007(2) 0.012(2) -0.003(2)
Cl1 0.0514(7) 0.0880(10) 0.0949(11) -0.0221(8) 0.0112(7) -0.0081(7)
Cl2 0.0670(8) 0.0802(9) 0.0753(8) 0.0224(7) 0.0416(7) 0.0261(7)
Cl3 0.1132(14) 0.0900(12) 0.1072(13) 0.0358(10) 0.0445(11) 0.0325(10)
Cl4 0.1010(12) 0.0871(11) 0.1240(14) -0.0378(10) 0.0640(11) -0.0429(10)

loop_
_atom_site_label
_atom_site_type_symbol
_atom_site_fract_x
_atom_site_fract_y
_atom_site_fract_z
_atom_site_U_iso_or_equiv
_atom_site_thermal_displace_type
_atom_site_occupancy
_atom_site_calc_flag
_atom_site_refinement_flags
_atom_site_disorder_group
Co1 Co 0.87429(2) -0.34182(3) 0.29485(2) 0.02490(13) Uani 1 d . .
Co2 Co 0.74603(2) -0.35589(3) 0.25220(2) 0.02336(13) Uani 1 d . .
Co3 Co 0.61754(2) -0.36988(3) 0.21263(2) 0.02584(13) Uani 1 d . .
N1 N 0.8518(2) -0.2369(2) 0.3561(2) 0.0289(6) Uani 1 d . .
N2 N 0.73466(14) -0.2241(2) 0.28031(15) 0.0259(6) Uani 1 d . .
N3 N 0.61709(15) -0.2251(2) 0.20340(15) 0.0278(6) Uani 1 d . .
N4 N 0.8658(2) -0.4422(2) 0.36508(15) 0.0281(6) Uani 1 d . .
N5 N 0.7402(2) -0.4048(2) 0.34180(15) 0.0276(6) Uani 1 d . .
N6 N 0.6164(2) -0.3630(2) 0.3127(2) 0.0308(6) Uani 1 d . .
N7 N 0.87777(15) -0.4452(2) 0.22364(15) 0.0280(6) Uani 1 d . .
N8 N 0.75750(14) -0.4857(2) 0.22186(15) 0.0256(6) Uani 1 d . .
N9 N 0.6363(2) -0.5126(2) 0.2266(2) 0.0287(6) Uani 1 d . .
N10 N 0.86558(15) -0.2421(2) 0.2200(2) 0.0267(6) Uani 1 d . .
N11 N 0.7521(2) -0.3088(2) 0.16290(15) 0.0264(6) Uani 1 d . .
N12 N 0.6356(2) -0.3761(2) 0.1173(2) 0.0291(6) Uani 1 d . .
N13 N 0.9898(2) -0.3301(2) 0.3309(2) 0.0334(7) Uani 1 d . .
N14 N 1.1250(2) -0.3363(3) 0.3728(2) 0.0431(8) Uani 1 d . .
N15 N 1.2166(2) -0.3753(3) 0.3055(2) 0.0531(9) Uani 1 d . .
N16 N 0.5020(2) -0.3859(2) 0.1763(2) 0.0363(7) Uani 1 d . .
N17 N 0.3695(2) -0.4237(3) 0.1425(2) 0.0482(9) Uani 1 d . .
N18 N 0.2669(2) -0.3313(4) 0.0668(3) 0.0783(15) Uani 1 d . .
C1 C 0.9016(2) -0.2115(3) 0.4165(2) 0.0398(9) Uani 1 d . .
H1A H 0.9453(2) -0.2492(3) 0.4315(2) 0.048 Uiso 1 calc R .
C2 C 0.8920(2) -0.1336(3) 0.4573(2) 0.0495(11) Uani 1 d . .
H2A H 0.9276(2) -0.1189(3) 0.4997(2) 0.059 Uiso 1 calc R .
C3 C 0.8279(2) -0.0763(3) 0.4343(2) 0.0442(10) Uani 1 d . .
H3A H 0.8209(2) -0.0207(3) 0.4601(2) 0.053 Uiso 1 calc R .
C4 C 0.7757(2) -0.1019(3) 0.3742(2) 0.0344(8) Uani 1 d . .
H4A H 0.7324(2) -0.0639(3) 0.3586(2) 0.041 Uiso 1 calc R .
C5 C 0.7867(2) -0.1853(2) 0.3355(2) 0.0281(7) Uani 1 d . .
C6 C 0.6773(2) -0.1714(2) 0.2380(2) 0.0273(7) Uani 1 d . .
C7 C 0.6811(2) -0.0707(3) 0.2233(2) 0.0354(8) Uani 1 d . .
H7A H 0.7239(2) -0.0343(3) 0.2451(2) 0.042 Uiso 1 calc R .
C8 C 0.6219(2) -0.0259(3) 0.1772(2) 0.0427(9) Uani 1 d . .
H8A H 0.6233(2) 0.0419(3) 0.1687(2) 0.051 Uiso 1 calc R .
C9 C 0.5602(2) -0.0806(3) 0.1429(2) 0.0429(9) Uani 1 d . .
H9A H 0.5192(2) -0.0510(3) 0.1112(2) 0.051 Uiso 1 calc R .
C10 C 0.5608(2) -0.1795(3) 0.1568(2) 0.0331(8) Uani 1 d . .
H10A H 0.5198(2) -0.2173(3) 0.1325(2) 0.040 Uiso 1 calc R .
C11 C 0.9246(2) -0.4975(3) 0.3986(2) 0.0352(8) Uani 1 d . .
H11A H 0.9709(2) -0.4847(3) 0.3893(2) 0.042 Uiso 1 calc R .
C12 C 0.9212(2) -0.5710(3) 0.4450(2) 0.0417(9) Uani 1 d . .
H12A H 0.9644(2) -0.6051(3) 0.4688(2) 0.050 Uiso 1 calc R .
C13 C 0.8520(2) -0.5944(3) 0.4564(2) 0.0422(9) Uani 1 d . .
H13A H 0.8473(2) -0.6457(3) 0.4869(2) 0.051 Uiso 1 calc R .
C14 C 0.7916(2) -0.5408(3) 0.4219(2) 0.0367(8) Uani 1 d . .
H14A H 0.7444(2) -0.5573(3) 0.4274(2) 0.044 Uiso 1 calc R .
C15 C 0.7982(2) -0.4617(2) 0.3786(2) 0.0282(7) Uani 1 d . .
C16 C 0.6780(2) -0.3880(2) 0.3646(2) 0.0279(7) Uani 1 d . .
C17 C 0.6747(2) -0.3907(3) 0.4350(2) 0.0402(9) Uani 1 d . .
H17A H 0.7168(2) -0.4101(3) 0.4705(2) 0.048 Uiso 1 calc R .
C18 C 0.6105(2) -0.3652(3) 0.4527(2) 0.0474(10) Uani 1 d . .
H18A H 0.6084(2) -0.3666(3) 0.5000(2) 0.057 Uiso 1 calc R .
C19 C 0.5489(2) -0.3374(3) 0.4000(2) 0.0466(10) Uani 1 d . .
H19A H 0.5044(2) -0.3193(3) 0.4109(2) 0.056 Uiso 1 calc R .
C20 C 0.5538(2) -0.3365(3) 0.3321(2) 0.0395(9) Uani 1 d . .
H20A H 0.5119(2) -0.3165(3) 0.2967(2) 0.047 Uiso 1 calc R .
C21 C 0.9369(2) -0.4517(3) 0.1948(2) 0.0335(8) Uani 1 d . .
H21A H 0.9770(2) -0.4082(3) 0.2107(2) 0.040 Uiso 1 calc R .
C22 C 0.9405(2) -0.5183(3) 0.1440(2) 0.0408(9) Uani 1 d . .
H22A H 0.9831(2) -0.5218(3) 0.1267(2) 0.049 Uiso 1 calc R .
C23 C 0.8810(2) -0.5809(3) 0.1180(2) 0.0438(9) Uani 1 d . .
H23A H 0.8825(2) -0.6271(3) 0.0828(2) 0.053 Uiso 1 calc R .
C24 C 0.8198(2) -0.5741(3) 0.1445(2) 0.0370(8) Uani 1 d . .
H24A H 0.7788(2) -0.6157(3) 0.1273(2) 0.044 Uiso 1 calc R .
C25 C 0.8180(2) -0.5053(2) 0.1974(2) 0.0276(7) Uani 1 d . .
C26 C 0.7037(2) -0.5524(2) 0.2255(2) 0.0276(7) Uani 1 d . .
C27 C 0.7160(2) -0.6538(3) 0.2351(2) 0.0341(8) Uani 1 d . .
H27A H 0.7611(2) -0.6813(3) 0.2311(2) 0.041 Uiso 1 calc R .
C28 C 0.6625(2) -0.7125(3) 0.2502(2) 0.0423(9) Uani 1 d . .
H28A H 0.6702(2) -0.7804(3) 0.2565(2) 0.051 Uiso 1 calc R .
C29 C 0.5961(2) -0.6696(3) 0.2563(2) 0.0449(10) Uani 1 d . .
H29A H 0.5596(2) -0.7078(3) 0.2691(2) 0.054 Uiso 1 calc R .
C30 C 0.5849(2) -0.5721(3) 0.2433(2) 0.0374(8) Uani 1 d . .
H30A H 0.5393(2) -0.5445(3) 0.2461(2) 0.045 Uiso 1 calc R .
C31 C 0.9166(2) -0.1695(3) 0.2271(2) 0.0327(8) Uani 1 d . .
H31A H 0.9569(2) -0.1693(3) 0.2676(2) 0.039 Uiso 1 calc R .
C32 C 0.9128(2) -0.0967(3) 0.1789(2) 0.0416(9) Uani 1 d . .
H32A H 0.9497(2) -0.0479(3) 0.1861(2) 0.050 Uiso 1 calc R .
C33 C 0.8536(2) -0.0959(3) 0.1193(2) 0.0438(10) Uani 1 d . .
H33A H 0.8499(2) -0.0470(3) 0.0848(2) 0.053 Uiso 1 calc R .
C34 C 0.8001(2) -0.1679(3) 0.1113(2) 0.0386(9) Uani 1 d . .
H34A H 0.7594(2) -0.1680(3) 0.0711(2) 0.046 Uiso 1 calc R .
C35 C 0.8057(2) -0.2407(2) 0.1621(2) 0.0268(7) Uani 1 d . .
C36 C 0.6993(2) -0.3403(2) 0.1046(2) 0.0259(7) Uani 1 d . .
C37 C 0.7098(2) -0.3446(3) 0.0362(2) 0.0355(8) Uani 1 d . .
H37A H 0.7547(2) -0.3227(3) 0.0279(2) 0.043 Uiso 1 calc R .
C38 C 0.6544(2) -0.3807(3) -0.0182(2) 0.0471(10) Uani 1 d . .
H38A H 0.6606(2) -0.3824(3) -0.0642(2) 0.056 Uiso 1 calc R .
C39 C 0.5891(2) -0.4148(3) -0.0051(2) 0.0464(10) Uani 1 d . .
H39A H 0.5500(2) -0.4385(3) -0.0420(2) 0.056 Uiso 1 calc R .
C40 C 0.5828(2) -0.4134(3) 0.0626(2) 0.0384(9) Uani 1 d . .
H40A H 0.5395(2) -0.4397(3) 0.0717(2) 0.046 Uiso 1 calc R .
C41 C 1.0534(2) -0.3335(3) 0.3465(2) 0.0293(7) Uani 1 d . .
C42 C 1.1707(2) -0.3575(3) 0.3341(2) 0.0365(9) Uani 1 d . .
C43 C 0.4390(2) -0.3998(3) 0.1584(2) 0.0316(8) Uani 1 d . .
C44 C 0.3176(2) -0.3709(3) 0.1016(2) 0.0466(10) Uani 1 d . .
C45 C 0.1312(2) -0.3069(4) 0.1426(3) 0.0594(13) Uani 1 d . .
H45A H 0.1542(2) -0.3630(4) 0.1713(3) 0.071 Uiso 1 calc R .
H45B H 0.1712(2) -0.2646(4) 0.1353(3) 0.071 Uiso 1 calc R .
C46 C 0.3366(3) 0.7229(4) 0.4518(3) 0.0583(12) Uani 1 d . .
H46A H 0.2948(3) 0.7434(4) 0.4703(3) 0.070 Uiso 1 calc R .
H46B H 0.3168(3) 0.7081(4) 0.4016(3) 0.070 Uiso 1 calc R .
Cl1 Cl 0.07706(8) -0.34893(12) 0.06041(9) 0.0795(4) Uani 1 d . .
Cl2 Cl 0.07672(8) -0.24099(11) 0.18777(8) 0.0698(4) Uani 1 d . .
Cl3 Cl 0.37584(11) 0.61756(14) 0.49543(11) 0.1005(6) Uani 1 d . .
Cl4 Cl 0.39984(11) 0.81908(13) 0.46100(11) 0.0975(6) Uani 1 d . .

loop_
_atom_type_symbol
_atom_type_description
_atom_type_scat_dispersion_real
_atom_type_scat_dispersion_imag
_atom_type_scat_source
C C 0.0033 0.0016 'International Tables Vol C Tables 4.2.6.8 and 6.1.1.4'
H H 0.0000 0.0000 'International Tables Vol C Tables 4.2.6.8 and 6.1.1.4'
N N 0.0061 0.0033 'International Tables Vol C Tables 4.2.6.8 and 6.1.1.4'
Cl Cl 0.1484 0.1585 'International Tables Vol C Tables 4.2.6.8 and 6.1.1.4'
Co Co 0.3494 0.9721 'International Tables Vol C Tables 4.2.6.8 and 6.1.1.4'

loop_
_geom_angle_atom_site_label_1
_geom_angle_atom_site_label_2
_geom_angle_atom_site_label_3
_geom_angle
_geom_angle_site_symmetry_1
_geom_angle_site_symmetry_3
_geom_angle_publ_flag
Co1 Co2 Co2 178.48(3) . . y
N1 Co1 N4 90.55(12) . . y
N1 Co1 N7 169.71(11) . . y
N1 Co1 N10 87.96(12) . . y
N4 Co1 N7 91.28(12) . . y
N4 Co1 N10 171.04(11) . . y
N7 Co1 N10 88.67(12) . . y
N2 Co2 N5 91.48(12) . . y
N2 Co2 N8 178.47(12) . . y
N2 Co2 N11 89.22(12) . . y
N5 Co2 N8 90.05(12) . . y
N5 Co2 N11 179.29(12) . . y
N8 Co2 N11 89.25(12) . . y
N6 Co3 N3 92.47(12) . . y
N3 Co3 N9 170.45(11) . . y
N3 Co3 N12 87.36(12) . . y
N6 Co3 N9 87.46(12) . . y
N6 Co3 N12 171.21(12) . . y
N9 Co3 N12 91.26(12) . . y
N1 Co1 N13 95.73(12) . . y
N4 Co1 N13 94.49(12) . . y
N7 Co1 N13 94.22(12) . . y
N10 Co1 N13 94.45(12) . . y
N3 Co3 N16 95.37(12) . . y
N6 Co3 N16 93.91(13) . . y
N9 Co3 N16 94.16(12) . . y
N12 Co3 N16 94.85(12) . . y
C41 N13 Co1 172.1(3) . . y
C41 N14 C42 121.9(3) . . y
C43 N16 Co3 176.1(3) . . y
C43 N17 C44 123.1(4) . . y
N10 Co1 Co2 84.89(8) . . ?
N4 Co1 Co2 86.18(8) . . ?
N1 Co1 Co2 85.38(8) . . ?
N7 Co1 Co2 84.64(8) . . ?
N13 Co1 Co2 178.69(9) . . ?
N8 Co2 Co3 90.47(8) . . ?
N11 Co2 Co3 91.26(8) . . ?
N2 Co2 Co3 89.56(8) . . ?
N5 Co2 Co3 88.84(9) . . ?
N8 Co2 Co1 90.09(8) . . ?
N11 Co2 Co1 90.16(8) . . ?
N2 Co2 Co1 89.92(8) . . ?
N5 Co2 Co1 89.74(9) . . ?
N6 Co3 Co2 86.52(9) . . ?
N3 Co3 Co2 85.88(8) . . ?
N9 Co3 Co2 84.58(8) . . ?
N12 Co3 Co2 84.70(8) . . ?
N16 Co3 Co2 178.65(9) . . ?
C1 N1 C5 118.8(3) . . ?
C1 N1 Co1 121.0(2) . . ?
C5 N1 Co1 120.2(2) . . ?
C5 N2 C6 123.9(3) . . ?
C5 N2 Co2 119.3(2) . . ?
C6 N2 Co2 116.5(2) . . ?
C10 N3 C6 118.8(3) . . ?
C10 N3 Co3 120.3(2) . . ?
C6 N3 Co3 120.4(2) . . ?
C11 N4 C15 117.5(3) . . ?
C11 N4 Co1 121.7(2) . . ?
C15 N4 Co1 120.7(2) . . ?
C16 N5 C15 122.7(3) . . ?
C16 N5 Co2 119.9(2) . . ?
C15 N5 Co2 117.3(2) . . ?
C16 N6 C20 117.9(3) . . ?
C16 N6 Co3 120.6(2) . . ?
C20 N6 Co3 121.5(3) . . ?
C21 N7 C25 117.8(3) . . ?
C21 N7 Co1 120.8(2) . . ?
C25 N7 Co1 121.0(2) . . ?
C25 N8 C26 124.8(3) . . ?
C25 N8 Co2 117.7(2) . . ?
C26 N8 Co2 117.5(2) . . ?
C30 N9 C26 118.2(3) . . ?
C30 N9 Co3 120.6(2) . . ?
C26 N9 Co3 121.0(2) . . ?
C31 N10 C35 118.2(3) . . ?
C31 N10 Co1 120.5(2) . . ?
C35 N10 Co1 121.2(2) . . ?
C35 N11 C36 124.8(3) . . ?
C35 N11 Co2 117.3(2) . . ?
C36 N11 Co2 117.7(2) . . ?
C40 N12 C36 118.4(3) . . ?
C40 N12 Co3 120.0(2) . . ?
C36 N12 Co3 121.6(2) . . ?
N1 C1 C2 123.3(4) . . ?
C1 C2 C3 118.4(4) . . ?
C4 C3 C2 119.4(4) . . ?
C3 C4 C5 120.2(3) . . ?
N2 C5 N1 115.3(3) . . ?
N2 C5 C4 124.9(3) . . ?
N1 C5 C4 119.7(3) . . ?
N3 C6 N2 115.3(3) . . ?
N3 C6 C7 120.0(3) . . ?
N2 C6 C7 124.3(3) . . ?
C8 C7 C6 119.7(3) . . ?
C7 C8 C9 120.0(4) . . ?
C10 C9 C8 118.0(3) . . ?
N3 C10 C9 123.4(3) . . ?
N4 C11 C12 124.2(4) . . ?
C11 C12 C13 118.5(4) . . ?
C14 C13 C12 118.1(4) . . ?
C13 C14 C15 121.6(4) . . ?
N5 C15 N4 114.9(3) . . ?
N5 C15 C14 125.2(3) . . ?
N4 C15 C14 119.7(3) . . ?
N6 C16 N5 114.6(3) . . ?
N6 C16 C17 120.1(3) . . ?
N5 C16 C17 125.3(3) . . ?
C18 C17 C16 120.5(4) . . ?
C17 C18 C19 119.1(4) . . ?
C20 C19 C18 118.9(4) . . ?
C19 C20 N6 123.5(4) . . ?
N7 C21 C22 123.0(3) . . ?
C21 C22 C23 119.6(4) . . ?
C24 C23 C22 118.6(4) . . ?
C23 C24 C25 120.4(4) . . ?
N8 C25 N7 114.4(3) . . ?
N8 C25 C24 124.9(3) . . ?
N7 C25 C24 120.4(3) . . ?
N8 C26 N9 114.9(3) . . ?
N8 C26 C27 124.4(3) . . ?
N9 C26 C27 120.3(3) . . ?
C28 C27 C26 120.2(4) . . ?
C27 C28 C29 118.7(4) . . ?
C30 C29 C28 119.3(4) . . ?
N9 C30 C29 123.0(4) . . ?
N10 C31 C32 123.7(3) . . ?
C31 C32 C33 118.7(3) . . ?
C34 C33 C32 118.9(4) . . ?
C33 C34 C35 120.6(4) . . ?
N11 C35 N10 114.8(3) . . ?
N11 C35 C34 125.0(3) . . ?
N10 C35 C34 119.9(3) . . ?
N12 C36 N11 115.4(3) . . ?
N12 C36 C37 120.1(3) . . ?
N11 C36 C37 124.3(3) . . ?
C38 C37 C36 119.8(3) . . ?
C37 C38 C39 119.6(4) . . ?
C40 C39 C38 118.6(4) . . ?
N12 C40 C39 123.5(3) . . ?
N13 C41 N14 172.4(4) . . ?
N15 C42 N14 173.5(4) . . ?
N16 C43 N17 173.7(4) . . ?
N18 C44 N17 173.1(5) . . ?
Cl2 C45 Cl1 111.2(3) . . ?
Cl3 C46 Cl4 112.8(3) . . ?

loop_
_geom_bond_atom_site_label_1
_geom_bond_atom_site_label_2
_geom_bond_distance
_geom_bond_site_symmetry_2
_geom_bond_publ_flag
Co1 Co2 2.3194(8) . y
Co2 Co3 2.3184(8) . y
Co1 N1 1.981(3) . y
Co1 N4 1.977(3) . y
Co1 N7 1.997(3) . y
Co1 N10 1.977(3) . y
Co1 N13 2.084(3) . y
Co2 N2 1.907(3) . y
Co2 N5 1.910(3) . y
Co2 N8 1.896(3) . y
Co2 N11 1.897(3) . y
Co3 N3 1.982(3) . y
Co3 N6 1.971(3) . y
Co3 N9 1.983(3) . y
Co3 N12 1.985(3) . y
Co3 N16 2.090(3) . y
N1 C1 1.346(5) . ?
N1 C5 1.367(4) . ?
N2 C5 1.357(4) . ?
N2 C6 1.371(4) . ?
N3 C10 1.349(4) . ?
N3 C6 1.362(4) . ?
N4 C11 1.349(4) . ?
N4 C15 1.376(4) . ?
N5 C16 1.364(4) . ?
N5 C15 1.371(4) . ?
N6 C16 1.362(5) . ?
N6 C20 1.364(5) . ?
N7 C21 1.363(4) . ?
N7 C25 1.368(4) . ?
N8 C25 1.360(4) . ?
N8 C26 1.367(4) . ?
N9 C30 1.357(4) . ?
N9 C26 1.370(4) . ?
N10 C31 1.352(4) . ?
N10 C35 1.367(4) . ?
N11 C35 1.365(4) . ?
N11 C36 1.367(4) . ?
N12 C40 1.350(5) . ?
N12 C36 1.363(4) . ?
N13 C41 1.142(5) . ?
N14 C41 1.297(5) . ?
N14 C42 1.310(5) . ?
N15 C42 1.162(5) . ?
N16 C43 1.147(5) . ?
N17 C43 1.289(5) . ?
N17 C44 1.300(6) . ?
N18 C44 1.145(6) . ?
C1 C2 1.370(6) . ?
C2 C3 1.395(6) . ?
C3 C4 1.363(5) . ?
C4 C5 1.411(5) . ?
C6 C7 1.408(5) . ?
C7 C8 1.372(5) . ?
C8 C9 1.386(6) . ?
C9 C10 1.374(5) . ?
C11 C12 1.367(5) . ?
C12 C13 1.396(6) . ?
C13 C14 1.363(5) . ?
C14 C15 1.397(5) . ?
C16 C17 1.400(5) . ?
C17 C18 1.371(6) . ?
C18 C19 1.381(6) . ?
C19 C20 1.358(6) . ?
C21 C22 1.364(5) . ?
C22 C23 1.384(6) . ?
C23 C24 1.372(5) . ?
C24 C25 1.405(5) . ?
C26 C27 1.406(5) . ?
C27 C28 1.367(5) . ?
C28 C29 1.398(6) . ?
C29 C30 1.359(6) . ?
C31 C32 1.359(5) . ?
C32 C33 1.382(6) . ?
C33 C34 1.377(5) . ?
C34 C35 1.392(5) . ?
C36 C37 1.407(5) . ?
C37 C38 1.369(6) . ?
C38 C39 1.384(6) . ?
C39 C40 1.364(6) . ?
C45 Cl2 1.756(5) . ?
C45 Cl1 1.760(5) . ?
C46 Cl3 1.732(5) . ?
C46 Cl4 1.738(5) . ?
